data_2007135
loop_
_publ_author_name
' L\/oiten, Marianne Sveaas'
' Bj\/orn Dalhus'
' Fj\aertoft, Berit'
' Klaveness, Jo'

_publ_section_title
;
 <i>trans</i>-2,3-Diiodo-2-butene-1,4-diol
;
_journal_issue 4
_journal_name_full 'Acta Crystallographica Section C'
_journal_page_first 555
_journal_page_last 557
_journal_paper_doi 10.1107/S0108270197014406
_journal_volume 54
_journal_year 1998
_chemical_formula_sum 'C4 H6 I2 O2'
_chemical_formula_weight 339.89
_chemical_name_systematic
;
 2,3-diiodo-2-buten-1,4-diol
;
_space_group_IT_number 88
_symmetry_cell_setting tetragonal
_symmetry_space_group_name_Hall '-I 4ad'
_symmetry_space_group_name_H-M 'I 41/a :2'
_audit_creation_method SHELXL
_cell_angle_alpha 90.00
_cell_angle_beta 90.00
_cell_angle_gamma 90.00
_cell_formula_units_Z 8
_cell_length_a 13.7270(10)
_cell_length_b 13.7270(10)
_cell_length_c 8.1300(10)
_cell_measurement_reflns_used 8192
_cell_measurement_temperature 150(2)
_cell_volume 1531.9(2)
_computing_cell_refinement 'SAINT (Siemens, 1995)'
_computing_data_collection 'SMART (Siemens, 1995)'
_computing_data_reduction SAINT
_computing_publication_material 'XPREP (Siemens, 1996)'
_computing_structure_refinement SHELXTL
_computing_structure_solution 'SHELXTL (Sheldrick, 1994)'
_diffrn_ambient_temperature 150(2)
_diffrn_measurement_device 'Siemens SMART CCD Area Detector'
_diffrn_measurement_method '\w scan'
_diffrn_radiation_monochromator graphite
_diffrn_radiation_source 'fine-focus sealed tube'
_diffrn_radiation_type MoK\a
_diffrn_radiation_wavelength 0.71073
_diffrn_reflns_av_R_equivalents 0.0228
_diffrn_reflns_av_sigmaI/netI 0.0178
_diffrn_reflns_limit_h_max 19
_diffrn_reflns_limit_h_min -27
_diffrn_reflns_limit_k_max 27
_diffrn_reflns_limit_k_min -27
_diffrn_reflns_limit_l_max 16
_diffrn_reflns_limit_l_min -12
_diffrn_reflns_number 17735
_diffrn_reflns_theta_max 44.93
_diffrn_reflns_theta_min 2.91
_exptl_absorpt_coefficient_mu 8.133
_exptl_absorpt_correction_T_max 0.428
_exptl_absorpt_correction_T_min 0.140
_exptl_absorpt_correction_type analytical
_exptl_absorpt_process_details
;
XPREP (Siemens, 1996), followed by an empirical correction of intensities
due to absorption by the glass fibre and glue (SADABS; Sheldrick, 1996)
;
_exptl_crystal_colour Colourless
_exptl_crystal_density_diffrn 2.947
_exptl_crystal_density_meas ?
_exptl_crystal_description Block
_exptl_crystal_F_000 1216
_exptl_crystal_size_max 0.30
_exptl_crystal_size_mid 0.30
_exptl_crystal_size_min 0.10
_refine_diff_density_max 1.103
_refine_diff_density_min -0.711
_refine_ls_extinction_coef 0.0049(2)
_refine_ls_extinction_method SHELXTL_(Sheldrick,_1994)
_refine_ls_goodness_of_fit_all 2.239
_refine_ls_goodness_of_fit_obs 2.299
_refine_ls_hydrogen_treatment constr
_refine_ls_matrix_type full
_refine_ls_number_parameters 39
_refine_ls_number_reflns 2891
_refine_ls_number_restraints 0
_refine_ls_restrained_S_all 2.239
_refine_ls_restrained_S_obs 2.299
_refine_ls_R_factor_all 0.0315
_refine_ls_R_factor_obs .0271
_refine_ls_shift/esd_max 0.001
_refine_ls_shift/esd_mean 0.000
_refine_ls_structure_factor_coef Fsqd
_refine_ls_weighting_details 'w = 1/[\s^2^(Fo^2^)+(0.0086P)^2^] where P=(Fo^2^+2Fc^2^)/3'
_refine_ls_weighting_scheme calc
_refine_ls_wR_factor_all 0.0531
_refine_ls_wR_factor_obs .0522
_reflns_number_observed 2646
_reflns_number_total 2891
_reflns_observed_criterion >2sigma(I)
_cod_data_source_file ab1505.cif
_cod_data_source_block I
_cod_depositor_comments
;
The following automatic conversions were performed:
'_symmetry_cell_setting' value 'Tetragonal' changed to 'tetragonal'
according to '/home/saulius/struct/CIF-dictionaries/cif_core.dic'
dictionary named 'cif_core.dic' version 2.4.1 from 2010-06-29.

Automatic conversion script
Id: cif_fix_enum 1527 2010-12-29 10:47:43Z saulius 

The following automatic conversions were performed:

'_exptl_crystal_density_meas' value 'not measured' was changed to '?'
- the value is perceived as not measured.

Automatic conversion script
Id: cif_fix_values 3008 2015-01-20 13:52:24Z robertas 

The following automatic conversions were performed:

'_refine_ls_weighting_scheme' value 'calc w =
1/[\s^2^(Fo^2^)+(0.0086P)^2^] where P=(Fo^2^+2Fc^2^)/3' was changed
to 'calc'. New tag '_refine_ls_weighting_details' was created. The
value of the new tag was set to 'w = 1/[\s^2^(Fo^2^)+(0.0086P)^2^]
where P=(Fo^2^+2Fc^2^)/3'.

Automatic conversion script
Id: cif_fix_values 3143 2015-03-26 13:38:13Z robertas 
;
_cod_original_cell_volume 1531.90(10)
_cod_original_sg_symbol_H-M 'I 41/a'
_cod_database_code 2007135

loop_
_symmetry_equiv_pos_as_xyz
'x, y, z'
'-x+1/2, -y, z+1/2'
'-y+3/4, x+1/4, z+1/4'
'y+3/4, -x+3/4, z+3/4'
'x+1/2, y+1/2, z+1/2'
'-x+1, -y+1/2, z+1'
'-y+5/4, x+3/4, z+3/4'
'y+5/4, -x+5/4, z+5/4'
'-x, -y, -z'
'x-1/2, y, -z-1/2'
'y-3/4, -x-1/4, -z-1/4'
'-y-3/4, x-3/4, -z-3/4'
'-x+1/2, -y+1/2, -z+1/2'
'x, y+1/2, -z'
'y-1/4, -x+1/4, -z+1/4'
'-y-1/4, x-1/4, -z-1/4'

loop_
_atom_site_aniso_label
_atom_site_aniso_U_11
_atom_site_aniso_U_22
_atom_site_aniso_U_33
_atom_site_aniso_U_12
_atom_site_aniso_U_13
_atom_site_aniso_U_23
I1 .02517(4) .01951(4) .01827(4) -.00496(3) .00747(3) -.00002(3)
O1 .0217(4) .0151(3) .0154(3) .0016(3) -.0033(3) -.0036(3)
C1 .0134(3) .0122(3) .0153(4) -.0010(3) .0014(3) -.0008(3)
C2 .0150(4) .0174(4) .0187(5) -.0012(3) -.0004(3) -.0047(3)

loop_
_atom_site_label
_atom_site_fract_x
_atom_site_fract_y
_atom_site_fract_z
_atom_site_U_iso_or_equiv
_atom_site_thermal_displace_type
_atom_site_calc_flag
_atom_site_refinement_flags
_atom_site_occupancy
_atom_site_disorder_group
_atom_site_type_symbol
I1 .654070(8) .687482(7) -.006829(11) .02098(3) Uani d . 1 . I
O1 .75744(8) .90831(7) -.00683(12) .01740(14) Uani d . 1 . O
H1 .7224(18) .9352(16) -.0783(8) .026 Uiso calc R 1 . H
C1 .75028(8) .76063(8) -.16952(15) .01362(15) Uani d . 1 . C
C2 .81343(9) .83352(10) -.0813(2) .0171(2) Uani d . 1 . C
H3 .85193(9) .79960(10) .0042(2) .020 Uiso calc R 1 . H
H2 .85959(9) .86294(10) -.1606(2) .020 Uiso calc R 1 . H

loop_
_atom_type_symbol
_atom_type_description
_atom_type_scat_dispersion_real
_atom_type_scat_dispersion_imag
_atom_type_scat_source
C C 0.0033 0.0016 'International Tables Vol C Tables 4.2.6.8 and 6.1.1.4'
H H 0.0000 0.0000 'International Tables Vol C Tables 4.2.6.8 and 6.1.1.4'
O O 0.0106 0.0060 'International Tables Vol C Tables 4.2.6.8 and 6.1.1.4'
I I -0.4742 1.8119 'International Tables Vol C Tables 4.2.6.8 and 6.1.1.4'

loop_
_geom_angle_atom_site_label_1
_geom_angle_atom_site_label_2
_geom_angle_atom_site_label_3
_geom_angle_site_symmetry_1
_geom_angle
_geom_angle_publ_flag
C2 O1 H1 . 109.50(10) ?
C1 C1 C2 13_664 127.80(10) yes
C1 C1 I1 13_664 120.10(10) yes
C2 C1 I1 . 112.10(10) yes
O1 C2 C1 . 111.90(10) yes
O1 C2 H3 . 109.20(10) ?
C1 C2 H3 . 109.20(10) ?
O1 C2 H2 . 109.20(10) ?
C1 C2 H2 . 109.20(10) ?
H3 C2 H2 . 107.9 ?

loop_
_geom_bond_atom_site_label_1
_geom_bond_atom_site_label_2
_geom_bond_site_symmetry_2
_geom_bond_distance
_geom_bond_publ_flag
I1 C1 . 2.1220(10) yes
O1 C2 . 1.418(2) yes
O1 H1 . .84 ?
C1 C1 13_664 1.341(2) yes
C1 C2 . 1.505(2) yes
C2 H3 . .99 ?
C2 H2 . .99 ?

loop_
_geom_torsion_atom_site_label_1
_geom_torsion_atom_site_label_2
_geom_torsion_atom_site_label_3
_geom_torsion_atom_site_label_4
_geom_torsion_site_symmetry_1
_geom_torsion
_geom_torsion_publ_flag
C1 C1 C2 O1 13_664 117.9(2) yes
I1 C1 C2 O1 . -62.20(10) yes
